data_2208715
loop_
_publ_author_name
'Butcher, Ray J. '
'Hijji, Yousef M. '
'Benjamin, Ellis '

_publ_section_title
;
 <i>cis</i>-3-Azabicyclo[3.2.0]heptane-2,4-dione
;
_journal_coeditor_code SJ2009
_journal_issue 4
_journal_name_full 'Acta Crystallographica Section E'
_journal_page_first o1266
_journal_page_last o1268
_journal_paper_doi 10.1107/S1600536806006933
_journal_volume 62
_journal_year 2006
_chemical_formula_iupac 'C6 H7 N O2'
_chemical_formula_moiety 'C6 H7 N O2'
_chemical_formula_sum 'C6 H7 N O2'
_chemical_formula_weight 125.13
_chemical_name_systematic
;
cis-3-Azabicyclo[3.2.0]heptane-2,4-dione
;
_space_group_IT_number 14
_symmetry_cell_setting monoclinic
_symmetry_space_group_name_Hall '-P 2ybc'
_symmetry_space_group_name_H-M 'P 1 21/c 1'
_atom_sites_solution_hydrogens geom
_atom_sites_solution_primary direct
_atom_sites_solution_secondary difmap
_audit_creation_method SHELXL-97
_cell_angle_alpha 90.00
_cell_angle_beta 103.763(4)
_cell_angle_gamma 90.00
_cell_formula_units_Z 4
_cell_length_a 9.4771(5)
_cell_length_b 7.6956(5)
_cell_length_c 8.3279(5)
_cell_measurement_reflns_used 79
_cell_measurement_temperature 293(2)
_cell_measurement_theta_max 27.93
_cell_measurement_theta_min 2.47
_cell_volume 589.93(6)
_computing_cell_refinement XSCANS
_computing_data_collection 'XSCANS (Siemens, 1996)'
_computing_data_reduction XSCANS
_computing_molecular_graphics 'SHELXTL (Bruker, 1999)'
_computing_publication_material 'SHELXTL (Bruker, 1999)'
_computing_structure_refinement 'SHELXL97 (Sheldrick, 1997)'
_computing_structure_solution 'SHELXS97 (Sheldrick, 1990)'
_diffrn_ambient_temperature 293(2)
_diffrn_measured_fraction_theta_full 0.985
_diffrn_measured_fraction_theta_max 0.985
_diffrn_measurement_device_type 'Bruker P4'
_diffrn_measurement_method '2\q/\w scans'
_diffrn_radiation_monochromator graphite
_diffrn_radiation_source 'fine-focus sealed tube'
_diffrn_radiation_type CuK\a
_diffrn_radiation_wavelength 1.54178
_diffrn_reflns_av_R_equivalents 0.0791
_diffrn_reflns_av_sigmaI/netI 0.0233
_diffrn_reflns_limit_h_max 11
_diffrn_reflns_limit_h_min -11
_diffrn_reflns_limit_k_max 9
_diffrn_reflns_limit_k_min 0
_diffrn_reflns_limit_l_max 10
_diffrn_reflns_limit_l_min -10
_diffrn_reflns_number 1319
_diffrn_reflns_theta_full 68.95
_diffrn_reflns_theta_max 68.95
_diffrn_reflns_theta_min 4.80
_diffrn_standards_decay_% 0
_diffrn_standards_interval_count 97
_diffrn_standards_number 3
_exptl_absorpt_coefficient_mu 0.898
_exptl_absorpt_correction_type none
_exptl_crystal_colour colorless
_exptl_crystal_density_diffrn 1.409
_exptl_crystal_density_method 'not measured'
_exptl_crystal_description chunk
_exptl_crystal_F_000 264
_exptl_crystal_size_max 0.58
_exptl_crystal_size_mid 0.55
_exptl_crystal_size_min 0.40
_refine_diff_density_max 0.234
_refine_diff_density_min -0.189
_refine_ls_extinction_coef 0.078(12)
_refine_ls_extinction_expression Fc^*^=kFc[1+0.001xFc^2^\l^3^/sin(2\q)]^-1/4^
_refine_ls_extinction_method SHELXL97
_refine_ls_goodness_of_fit_ref 1.076
_refine_ls_hydrogen_treatment constr
_refine_ls_matrix_type full
_refine_ls_number_parameters 83
_refine_ls_number_reflns 1081
_refine_ls_number_restraints 0
_refine_ls_restrained_S_all 1.076
_refine_ls_R_factor_all 0.0513
_refine_ls_R_factor_gt 0.0491
_refine_ls_shift/su_max 0.001
_refine_ls_shift/su_mean 0.000
_refine_ls_structure_factor_coef Fsqd
_refine_ls_weighting_details 'calc w=1/[\s^2^(Fo^2^)+(0.0725P)^2^+0.1848P] where P=(Fo^2^+2Fc^2^)/3'
_refine_ls_weighting_scheme calc
_refine_ls_wR_factor_gt 0.1321
_refine_ls_wR_factor_ref 0.1343
_reflns_number_gt 1008
_reflns_number_total 1081
_reflns_threshold_expression I>2\s(I)
_cod_data_source_file sj2009.cif
_cod_data_source_block I
_cod_depositor_comments
;
The following automatic conversions were performed:
'_symmetry_cell_setting' value 'Monoclinic' changed to 'monoclinic'
according to '/home/saulius/struct/CIF-dictionaries/cif_core.dic'
dictionary named 'cif_core.dic' version 2.4.1 from 2010-06-29.

Automatic conversion script
Id: cif_fix_enum 1527 2010-12-29 10:47:43Z saulius 

The following automatic conversions were performed:

'_symmetry_cell_setting' value 'Monoclinic' changed to 'monoclinic'
according to /home/saulius/struct/CIF-dictionaries/cif_core.dic
dictionary named 'cif_core.dic' version 2.4.1 from 2010-06-29.

Automatic conversion script
Id: cif_fix_values 1715 2011-07-08 13:25:40Z adriana 
;
_cod_original_sg_symbol_H-M 'P 21/c'
_cod_database_code 2208715
_cod_database_fobs_code 2208715

loop_
_symmetry_equiv_pos_as_xyz
'x, y, z'
'-x, y+1/2, -z+1/2'
'-x, -y, -z'
'x, -y-1/2, z-1/2'

loop_
_atom_site_type_symbol
_atom_site_label
_atom_site_fract_x
_atom_site_fract_y
_atom_site_fract_z
_atom_site_U_iso_or_equiv
_atom_site_adp_type
_atom_site_calc_flag
_atom_site_refinement_flags
_atom_site_occupancy
O O1 0.50754(15) 0.45880(17) 0.2894(2) 0.0671(6) Uani d . 1
O O2 0.84373(14) 0.15003(17) 0.10039(18) 0.0602(5) Uani d . 1
N N 0.65817(15) 0.27456(17) 0.19275(18) 0.0438(5) Uani d . 1
H H2B 0.6013 0.1859 0.1779 0.053 Uiso calc R 1
C C1 0.62272(18) 0.4310(2) 0.2542(2) 0.0435(5) Uani d . 1
C C2 0.74626(18) 0.5536(2) 0.26244(19) 0.0407(5) Uani d . 1
H H2A 0.7836 0.6076 0.3708 0.049 Uiso calc R 1
C C3 0.7265(2) 0.6799(2) 0.1142(2) 0.0518(5) Uani d . 1
H H3A 0.6295 0.6784 0.0424 0.062 Uiso calc R 1
H H3B 0.7572 0.7979 0.1456 0.062 Uiso calc R 1
C C4 0.8375(2) 0.5756(2) 0.0472(2) 0.0501(5) Uani d . 1
H H4A 0.9241 0.6410 0.0432 0.060 Uiso calc R 1
H H4B 0.7967 0.5198 -0.0581 0.060 Uiso calc R 1
C C5 0.85891(16) 0.4502(2) 0.19739(19) 0.0399(5) Uani d . 1
H H5A 0.9569 0.4501 0.2700 0.048 Uiso calc R 1
C C6 0.79288(17) 0.2736(2) 0.15738(19) 0.0399(5) Uani d . 1

loop_
_atom_site_aniso_label
_atom_site_aniso_U_11
_atom_site_aniso_U_22
_atom_site_aniso_U_33
_atom_site_aniso_U_12
_atom_site_aniso_U_13
_atom_site_aniso_U_23
O1 0.0669(9) 0.0389(8) 0.1108(13) 0.0064(6) 0.0518(9) 0.0041(7)
O2 0.0627(9) 0.0392(7) 0.0801(10) 0.0126(6) 0.0197(7) -0.0110(6)
N 0.0440(8) 0.0246(7) 0.0630(9) -0.0025(5) 0.0133(6) -0.0030(6)
C1 0.0534(10) 0.0278(8) 0.0539(10) 0.0035(7) 0.0218(7) 0.0028(6)
C2 0.0567(10) 0.0284(8) 0.0396(8) -0.0038(6) 0.0167(7) -0.0037(6)
C3 0.0674(12) 0.0342(9) 0.0607(10) 0.0063(7) 0.0289(9) 0.0112(7)
C4 0.0656(11) 0.0394(9) 0.0517(10) 0.0018(8) 0.0264(8) 0.0035(7)
C5 0.0375(8) 0.0345(8) 0.0461(8) -0.0006(6) 0.0068(6) 0.0006(6)
C6 0.0420(9) 0.0308(8) 0.0445(8) 0.0061(6) 0.0055(6) 0.0002(6)

loop_
_atom_type_symbol
_atom_type_description
_atom_type_scat_dispersion_real
_atom_type_scat_dispersion_imag
_atom_type_scat_source
C C 0.0181 0.0091 'International Tables Vol C Tables 4.2.6.8 and 6.1.1.4'
H H 0.0000 0.0000 'International Tables Vol C Tables 4.2.6.8 and 6.1.1.4'
N N 0.0311 0.0180 'International Tables Vol C Tables 4.2.6.8 and 6.1.1.4'
O O 0.0492 0.0322 'International Tables Vol C Tables 4.2.6.8 and 6.1.1.4'

loop_
_geom_angle_atom_site_label_1
_geom_angle_atom_site_label_2
_geom_angle_atom_site_label_3
_geom_angle
_geom_angle_publ_flag
C6 N C1 113.81(13) y
C6 N H2B 123.1 ?
C1 N H2B 123.1 ?
O1 C1 N 123.72(15) y
O1 C1 C2 128.14(15) y
N C1 C2 108.11(13) y
C1 C2 C5 105.12(13) y
C1 C2 C3 114.58(15) y
C5 C2 C3 90.37(12) y
C1 C2 H2A 114.7 ?
C5 C2 H2A 114.7 ?
C3 C2 H2A 114.7 ?
C4 C3 C2 89.88(12) y
C4 C3 H3A 113.7 ?
C2 C3 H3A 113.7 ?
C4 C3 H3B 113.7 ?
C2 C3 H3B 113.7 ?
H3A C3 H3B 110.9 ?
C3 C4 C5 90.10(12) y
C3 C4 H4A 113.6 ?
C5 C4 H4A 113.6 ?
C3 C4 H4B 113.6 ?
C5 C4 H4B 113.6 ?
H4A C4 H4B 110.9 ?
C6 C5 C2 105.09(12) y
C6 C5 C4 114.57(14) y
C2 C5 C4 89.64(12) y
C6 C5 H5A 114.8 ?
C2 C5 H5A 114.8 ?
C4 C5 H5A 114.8 ?
O2 C6 N 124.25(16) y
O2 C6 C5 127.86(16) y
N C6 C5 107.87(13) y

loop_
_geom_bond_atom_site_label_1
_geom_bond_atom_site_label_2
_geom_bond_distance
_geom_bond_publ_flag
O1 C1 1.2146(19) y
O2 C6 1.213(2) y
N C6 1.377(2) y
N C1 1.380(2) y
N H2B 0.8600 ?
C1 C2 1.493(2) y
C2 C5 1.530(2) y
C2 C3 1.547(2) y
C2 H2A 0.9800 ?
C3 C4 1.531(2) y
C3 H3A 0.9700 ?
C3 H3B 0.9700 ?
C4 C5 1.554(2) y
C4 H4A 0.9700 ?
C4 H4B 0.9700 ?
C5 C6 1.500(2) y
C5 H5A 0.9800 ?

loop_
_geom_hbond_atom_site_label_D
_geom_hbond_atom_site_label_H
_geom_hbond_atom_site_label_A
_geom_hbond_site_symmetry_A
_geom_hbond_distance_DH
_geom_hbond_distance_HA
_geom_hbond_distance_DA
_geom_hbond_angle_DHA
N H2B O1 2_645 0.86 2.08 2.9163(19) 164

loop_
_geom_torsion_atom_site_label_1
_geom_torsion_atom_site_label_2
_geom_torsion_atom_site_label_3
_geom_torsion_atom_site_label_4
_geom_torsion
C6 N C1 O1 178.34(16)
C6 N C1 C2 0.17(19)
O1 C1 C2 C5 -177.83(17)
N C1 C2 C5 0.24(18)
O1 C1 C2 C3 -80.3(2)
N C1 C2 C3 97.76(16)
C1 C2 C3 C4 -106.10(16)
C5 C2 C3 C4 0.75(14)
C2 C3 C4 C5 -0.74(13)
C1 C2 C5 C6 -0.51(16)
C3 C2 C5 C6 -116.14(14)
C1 C2 C5 C4 114.90(14)
C3 C2 C5 C4 -0.74(13)
C3 C4 C5 C6 107.21(15)
C3 C4 C5 C2 0.74(13)
C1 N C6 O2 -178.99(15)
C1 N C6 C5 -0.51(18)
C2 C5 C6 O2 179.03(16)
C4 C5 C6 O2 82.4(2)
C2 C5 C6 N 0.62(16)
C4 C5 C6 N -96.05(16)

loop_
_cod_related_entry_id
_cod_related_entry_database
_cod_related_entry_code
1 ChemSpider 313076
